data_2310292
loop_
_publ_author_name
'Gao, Y.'
'Coppens, P.'
'Cox, D. E.'
'Moodenbaugh, A. R.'

_publ_section_title
;
 Combined x-ray single-crystal and neutron powder refinement of modulated
 structures and application to the incommensurately modulated structure of
 Bi~2~Sr~2~CaCu~2~O~8+y~
;
_journal_issue 1
_journal_name_full 'Acta Crystallographica Section A'
_journal_page_first 141
_journal_page_last 148
_journal_paper_doi 10.1107/S010876739200552X
_journal_volume 49
_journal_year 1993
_chemical_formula_sum 'Bi1.05 Ca0.96 Cu2 O8.144 Sr1.75'
_chemical_name_systematic 'Bi1.98 Sr1.75 Ca.96 Cu2 O8.144'
_space_group_IT_number 66
_symmetry_space_group_name_Hall '-A 2a 2'
_symmetry_space_group_name_H-M 'A m a a'
_cell_angle_alpha 90
_cell_angle_beta 90
_cell_angle_gamma 90
_cell_formula_units_Z 4
_cell_length_a 5.415
_cell_length_b 5.4149
_cell_length_c 30.861
_cell_volume 904.896
_citation_journal_id_ASTM ACACEQ
_cod_data_source_file Gao_ACACEQ_1993_71.cif
_cod_data_source_block Bi1.05Ca0.96Cu2O8.144Sr1.75
_cod_original_cell_volume 904.8964
_cod_original_sg_symbol_Hall '-C 2 2c (z,x,y)'
_cod_database_code 2310292

loop_
_symmetry_equiv_pos_as_xyz
x,y,z
x,-y,-z
-x+1/2,y,-z
-x+1/2,-y,z
-x,-y,-z
-x,y,z
x-1/2,-y,z
x-1/2,y,-z
x,y+1/2,z+1/2
x,-y+1/2,-z+1/2
-x+1/2,y+1/2,-z+1/2
-x+1/2,-y+1/2,z+1/2
-x,-y+1/2,-z+1/2
-x,y+1/2,z+1/2
x-1/2,-y+1/2,z+1/2
x-1/2,y+1/2,-z+1/2

loop_
_atom_site_label
_atom_site_type_symbol
_atom_site_fract_x
_atom_site_fract_y
_atom_site_fract_z
_atom_site_occupancy
_atom_site_U_iso_or_equiv
O4 O-2 0.03 0.151 0.0571 0.518 0.0
Sr1 Sr+2 0 0.2527 0.1408 0.875 0.0
Bi3 Bi+3 0 0.25 0.25 0.04 0.0
Bi2 Bi+2 0 0.2527 0.1408 0.04 0.0
O2 O-2 0.25 0.5 0.198 1 0.0
Bi1 Bi+3 0.504 0.2333 0.0523 0.465 0.0
Cu1 Cu+2 0.5 0.2502 0.1966 1 0.0
Ca1 Ca+2 0 0.25 0.25 0.96 0.0
O3 O-2 0.51 0.277 0.1163 0.518 0.0
O1 O-2 0.75 0 0.1983 1 0.0
